data_7242967
loop_
_publ_author_name
'Maryunina, Kseniya'
'Letyagin, Gleb'
'Bogomyakov, Artem'
'Morozov, Vitaly'
'Tumanov, Sergey'
'Veber, Sergey'
'Fedin, Matvey'
'Saverina, Evgeniya'
'Syroeshkin, Mikhail'
'Egorov, Mikhail'
'Romanenko, Galina'
'Ovcharenko, Victor'

_publ_section_title
;
 Re(i)-nitroxide complexes
;
_journal_issue 32
_journal_name_full 'RSC Advances'
_journal_page_first 19902
_journal_page_last 19907
_journal_paper_doi 10.1039/D1RA02159A
_journal_volume 11
_journal_year 2021
_chemical_formula_sum 'C15 H16 N2 O4 Re'
_chemical_formula_weight 474.50
_space_group_crystal_system monoclinic
_space_group_IT_number 14
_space_group_name_Hall '-P 2ybc'
_space_group_name_H-M_alt 'P 1 21/c 1'
_atom_sites_solution_hydrogens geom
_audit_creation_method SHELXL-2016/4
_audit_update_record
;
2021-05-17 deposited with the CCDC.	2021-05-25 downloaded from the CCDC.
;
_cell_angle_alpha 90
_cell_angle_beta 108.5227(17)
_cell_angle_gamma 90
_cell_formula_units_Z 4
_cell_length_a 6.8520(3)
_cell_length_b 24.5256(9)
_cell_length_c 10.3668(4)
_cell_measurement_reflns_used 7419
_cell_measurement_temperature 240(2)
_cell_measurement_theta_max 67.91
_cell_measurement_theta_min 3.60
_cell_volume 1651.89(12)
_computing_cell_refinement 'Bruker SAINT'
_computing_data_collection 'Bruker APEX2'
_computing_data_reduction 'Bruker SAINT'
_computing_molecular_graphics 'Bruker SHELXTL'
_computing_publication_material 'Bruker SHELXTL'
_computing_structure_refinement 'SHELXL-2016/4 (Sheldrick, 2016)'
_computing_structure_solution 'SHELXS-97 (Sheldrick 2008)'
_diffrn_ambient_temperature 240(2)
_diffrn_measured_fraction_theta_full 0.993
_diffrn_measured_fraction_theta_max 0.990
_diffrn_measurement_device_type 'Bruker APEX-II CCD'
_diffrn_measurement_method '\f and \w scans'
_diffrn_radiation_type CuK\a
_diffrn_radiation_wavelength 1.54178
_diffrn_reflns_av_R_equivalents 0.0546
_diffrn_reflns_av_unetI/netI 0.0464
_diffrn_reflns_Laue_measured_fraction_full 0.993
_diffrn_reflns_Laue_measured_fraction_max 0.990
_diffrn_reflns_limit_h_max 8
_diffrn_reflns_limit_h_min -8
_diffrn_reflns_limit_k_max 28
_diffrn_reflns_limit_k_min -29
_diffrn_reflns_limit_l_max 12
_diffrn_reflns_limit_l_min -12
_diffrn_reflns_number 13367
_diffrn_reflns_point_group_measured_fraction_full 0.993
_diffrn_reflns_point_group_measured_fraction_max 0.990
_diffrn_reflns_theta_full 67.679
_diffrn_reflns_theta_max 67.915
_diffrn_reflns_theta_min 4.847
_exptl_absorpt_coefficient_mu 14.558
_exptl_absorpt_correction_T_max 0.7530
_exptl_absorpt_correction_T_min 0.3741
_exptl_absorpt_correction_type multi-scan
_exptl_absorpt_process_details SADABS-2012/1
_exptl_crystal_colour orange
_exptl_crystal_density_diffrn 1.908
_exptl_crystal_description plate
_exptl_crystal_F_000 908
_exptl_crystal_size_max 0.36
_exptl_crystal_size_mid 0.15
_exptl_crystal_size_min 0.04
_refine_diff_density_max 1.147
_refine_diff_density_min -1.015
_refine_diff_density_rms 0.149
_refine_ls_extinction_coef 0.00055(9)
_refine_ls_extinction_expression Fc^*^=kFc[1+0.001xFc^2^\l^3^/sin(2\q)]^-1/4^
_refine_ls_extinction_method 'SHELXL-2016/4 (Sheldrick 2016)'
_refine_ls_goodness_of_fit_ref 1.041
_refine_ls_hydrogen_treatment constr
_refine_ls_matrix_type full
_refine_ls_number_parameters 208
_refine_ls_number_reflns 2978
_refine_ls_number_restraints 0
_refine_ls_restrained_S_all 1.041
_refine_ls_R_factor_all 0.0363
_refine_ls_R_factor_gt 0.0343
_refine_ls_shift/su_max 0.002
_refine_ls_shift/su_mean 0.000
_refine_ls_structure_factor_coef Fsqd
_refine_ls_weighting_details 'w=1/[\s^2^(Fo^2^)+(0.0618P)^2^+1.5391P] where P=(Fo^2^+2Fc^2^)/3'
_refine_ls_weighting_scheme calc
_refine_ls_wR_factor_gt 0.0969
_refine_ls_wR_factor_ref 0.0990
_reflns_Friedel_coverage 0.000
_reflns_number_gt 2749
_reflns_number_total 2978
_reflns_threshold_expression 'I > 2\s(I)'
_cod_data_source_file d1ra02159a2.cif
_cod_data_source_block 2095IN
_cod_original_cell_volume 1651.89(11)
_cod_original_sg_symbol_H-M 'P 21/c'
_cod_database_code 7242967
_shelx_shelxl_version_number 2016/4
_shelx_space_group_comment
; 
The symmetry employed for this shelxl refinement is uniquely defined 
by the following loop, which should always be used as a source of 
symmetry information in preference to the above space-group names. 
They are only intended as comments. 
;

loop_
_space_group_symop_operation_xyz
'x, y, z'
'-x, y+1/2, -z+1/2'
'-x, -y, -z'
'x, -y-1/2, z-1/2'

loop_
_atom_site_label
_atom_site_type_symbol
_atom_site_fract_x
_atom_site_fract_y
_atom_site_fract_z
_atom_site_U_iso_or_equiv
_atom_site_adp_type
_atom_site_occupancy
_atom_site_site_symmetry_order
_atom_site_calc_flag
_atom_site_refinement_flags_posn
_atom_site_refinement_flags_adp
_atom_site_refinement_flags_occupancy
_atom_site_disorder_assembly
_atom_site_disorder_group
RE Re 0.56350(3) 0.56906(2) 0.82240(2) 0.03877(15) Uani 1 1 d . . . . .
O1 O -0.0228(9) 0.5750(2) 0.4927(7) 0.0632(16) Uani 0.773(7) 1 d . . P A 1
O1B O 0.535(3) 0.6656(7) 0.519(2) 0.0632(16) Uani 0.227(7) 1 d . . P A 2
N2 N 0.0903(7) 0.60832(17) 0.4689(5) 0.0450(10) Uani 1 1 d . . . . .
C3 C 0.0258(9) 0.6644(2) 0.4139(6) 0.0463(12) Uani 1 1 d . . . . .
C4 C -0.0053(15) 0.6964(3) 0.5336(8) 0.079(2) Uani 1 1 d . . . . .
H4A H -0.030077 0.734482 0.508668 0.118 Uiso 1 1 calc R U . . .
H4AB H 0.117100 0.693195 0.612359 0.118 Uiso 1 1 calc R U . . .
H4AC H -0.122515 0.681627 0.555247 0.118 Uiso 1 1 calc R U . . .
C5 C -0.1789(10) 0.6614(3) 0.2993(7) 0.0671(17) Uani 1 1 d . . . . .
H5A H -0.211687 0.696922 0.256834 0.101 Uiso 1 1 calc R U . . .
H5AB H -0.286516 0.650393 0.336150 0.101 Uiso 1 1 calc R U . . .
H5AC H -0.168775 0.634960 0.232154 0.101 Uiso 1 1 calc R U . . .
C6 C 0.2188(10) 0.6807(2) 0.3765(6) 0.0544(13) Uani 1 1 d . . . . .
C7 C 0.2012(11) 0.6658(3) 0.2303(7) 0.0654(17) Uani 1 1 d . . . . .
H7A H 0.097153 0.688471 0.168063 0.098 Uiso 1 1 calc R U . . .
H7AB H 0.162713 0.627769 0.214004 0.098 Uiso 1 1 calc R U . . .
H7AC H 0.332680 0.671801 0.215806 0.098 Uiso 1 1 calc R U . . .
C8 C 0.2794(15) 0.7407(3) 0.4015(9) 0.094(3) Uani 1 1 d . . . . .
H8A H 0.399871 0.747806 0.374232 0.141 Uiso 1 1 calc R U . . .
H8AB H 0.310224 0.748926 0.497476 0.141 Uiso 1 1 calc R U . . .
H8AC H 0.166348 0.763455 0.348798 0.141 Uiso 1 1 calc R U . . .
N9 N 0.3874(8) 0.6454(2) 0.4635(6) 0.0635(14) Uani 1 1 d . . . . .
C10 C 0.3024(8) 0.6051(2) 0.5077(5) 0.0442(11) Uani 1 1 d . . . . .
C11 C 0.4156(9) 0.5608(2) 0.5914(5) 0.0395(10) Uani 1 1 d . . . . .
C12 C 0.3395(9) 0.5174(2) 0.6543(5) 0.0457(11) Uani 1 1 d . . . . .
H12 H 0.193250 0.510144 0.644087 0.055 Uiso 1 1 calc R U . . .
C13 C 0.5096(10) 0.4840(2) 0.7246(6) 0.0513(13) Uani 1 1 d . . . . .
H13 H 0.501866 0.449427 0.772130 0.062 Uiso 1 1 calc R U . . .
C14 C 0.6888(10) 0.5056(2) 0.7032(6) 0.0536(13) Uani 1 1 d . . . . .
H14 H 0.827596 0.488999 0.733876 0.064 Uiso 1 1 calc R U . . .
C15 C 0.6315(9) 0.5529(2) 0.6225(5) 0.0463(11) Uani 1 1 d . . . . .
H15 H 0.723725 0.574958 0.586574 0.056 Uiso 1 1 calc R U . . .
C1C C 0.3614(11) 0.5910(3) 0.9008(7) 0.0635(15) Uani 1 1 d . . . . .
O2C O 0.2310(10) 0.6030(3) 0.9443(7) 0.108(2) Uani 1 1 d . . . . .
C3C C 0.6740(11) 0.6413(3) 0.8425(7) 0.0632(15) Uani 1 1 d . . . . .
O4C O 0.7391(11) 0.6842(2) 0.8484(8) 0.110(2) Uani 1 1 d . . . . .
C5C C 0.7431(10) 0.5509(3) 0.9986(6) 0.0544(13) Uani 1 1 d . . . . .
O6C O 0.8542(8) 0.5380(2) 1.1041(5) 0.0794(14) Uani 1 1 d . . . . .

loop_
_atom_site_aniso_label
_atom_site_aniso_U_11
_atom_site_aniso_U_22
_atom_site_aniso_U_33
_atom_site_aniso_U_23
_atom_site_aniso_U_13
_atom_site_aniso_U_12
RE 0.0468(2) 0.03142(19) 0.0367(2) -0.00011(7) 0.01142(13) 0.00066(7)
O1 0.048(3) 0.049(3) 0.098(5) 0.013(3) 0.031(3) -0.009(2)
O1B 0.048(3) 0.049(3) 0.098(5) 0.013(3) 0.031(3) -0.009(2)
N2 0.052(2) 0.035(2) 0.048(2) -0.0037(18) 0.015(2) 0.0025(18)
C3 0.059(3) 0.034(2) 0.045(3) -0.002(2) 0.014(2) 0.007(2)
C4 0.130(7) 0.048(3) 0.065(4) -0.007(3) 0.041(4) 0.024(4)
C5 0.057(3) 0.069(4) 0.069(4) 0.003(3) 0.012(3) 0.017(3)
C6 0.064(3) 0.039(3) 0.052(3) 0.013(2) 0.007(3) -0.005(2)
C7 0.079(4) 0.067(4) 0.054(3) 0.023(3) 0.026(3) 0.013(3)
C8 0.133(7) 0.044(4) 0.086(6) 0.014(4) 0.009(5) -0.029(4)
N9 0.056(3) 0.060(3) 0.061(3) 0.026(3) 0.000(2) -0.016(2)
C10 0.052(3) 0.036(2) 0.036(2) 0.000(2) 0.002(2) -0.003(2)
C11 0.046(3) 0.038(2) 0.033(2) 0.0005(19) 0.009(2) -0.004(2)
C12 0.054(3) 0.033(2) 0.043(3) 0.001(2) 0.006(2) -0.009(2)
C13 0.078(4) 0.031(2) 0.040(3) 0.001(2) 0.012(3) 0.001(2)
C14 0.070(4) 0.042(3) 0.047(3) -0.001(2) 0.016(3) 0.017(3)
C15 0.054(3) 0.049(3) 0.037(3) 0.000(2) 0.017(2) 0.004(2)
C1C 0.077(4) 0.059(4) 0.055(4) -0.007(3) 0.021(3) 0.003(3)
O2C 0.103(4) 0.138(6) 0.108(5) -0.021(4) 0.069(4) 0.021(4)
C3C 0.074(4) 0.045(3) 0.071(4) -0.008(3) 0.022(3) -0.006(3)
O4C 0.150(6) 0.044(3) 0.143(6) -0.024(3) 0.058(5) -0.039(3)
C5C 0.061(3) 0.051(3) 0.047(3) -0.003(3) 0.010(3) 0.002(3)
O6C 0.086(3) 0.089(4) 0.043(2) 0.006(2) -0.008(2) 0.013(3)

loop_
_atom_type_symbol
_atom_type_description
_atom_type_scat_dispersion_real
_atom_type_scat_dispersion_imag
_atom_type_scat_source
C C 0.0181 0.0091 'International Tables Vol C Tables 4.2.6.8 and 6.1.1.4'
H H 0.0000 0.0000 'International Tables Vol C Tables 4.2.6.8 and 6.1.1.4'
N N 0.0311 0.0180 'International Tables Vol C Tables 4.2.6.8 and 6.1.1.4'
O O 0.0492 0.0322 'International Tables Vol C Tables 4.2.6.8 and 6.1.1.4'
Re Re -5.2083 5.8923 'International Tables Vol C Tables 4.2.6.8 and 6.1.1.4'

loop_
_geom_angle_atom_site_label_1
_geom_angle_atom_site_label_2
_geom_angle_atom_site_label_3
_geom_angle
_geom_angle_site_symmetry_1
_geom_angle_site_symmetry_3
_geom_angle_publ_flag
C1C RE C5C 89.6(3) . . ?
C1C RE C3C 90.5(3) . . ?
C5C RE C3C 90.0(3) . . ?
C1C RE C11 109.4(3) . . ?
C5C RE C11 156.7(2) . . ?
C3C RE C11 102.9(2) . . ?
C1C RE C13 114.3(3) . . ?
C5C RE C13 100.1(2) . . ?
C3C RE C13 153.1(3) . . ?
C11 RE C13 60.25(19) . . ?
C1C RE C15 145.3(3) . . ?
C5C RE C15 124.8(2) . . ?
C3C RE C15 94.1(3) . . ?
C11 RE C15 36.1(2) . . ?
C13 RE C15 59.7(2) . . ?
C1C RE C12 94.5(3) . . ?
C5C RE C12 132.1(2) . . ?
C3C RE C12 137.6(2) . . ?
C11 RE C12 36.29(18) . . ?
C13 RE C12 36.0(2) . . ?
C15 RE C12 60.0(2) . . ?
C1C RE C14 150.0(3) . . ?
C5C RE C14 96.8(2) . . ?
C3C RE C14 118.7(3) . . ?
C11 RE C14 60.0(2) . . ?
C13 RE C14 35.8(2) . . ?
C15 RE C14 35.6(2) . . ?
C12 RE C14 59.8(2) . . ?
O1a N2 C10 126.0(5) . . ?
O1a N2 C3 124.7(5) . . ?
C10 N2 C3 108.6(4) . . ?
N2 C3 C5 109.8(5) . . ?
N2 C3 C4 105.1(5) . . ?
C5 C3 C4 108.9(6) . . ?
N2 C3 C6 99.2(4) . . ?
C5 C3 C6 117.8(5) . . ?
C4 C3 C6 114.8(6) . . ?
C3 C4 H4A 109.5 . . ?
C3 C4 H4AB 109.5 . . ?
H4A C4 H4AB 109.5 . . ?
C3 C4 H4AC 109.5 . . ?
H4A C4 H4AC 109.5 . . ?
H4AB C4 H4AC 109.5 . . ?
C3 C5 H5A 109.5 . . ?
C3 C5 H5AB 109.5 . . ?
H5A C5 H5AB 109.5 . . ?
C3 C5 H5AC 109.5 . . ?
H5A C5 H5AC 109.5 . . ?
H5AB C5 H5AC 109.5 . . ?
N9 C6 C7 105.3(5) . . ?
N9 C6 C8 109.8(6) . . ?
C7 C6 C8 109.3(5) . . ?
N9 C6 C3 105.0(4) . . ?
C7 C6 C3 112.6(5) . . ?
C8 C6 C3 114.4(6) . . ?
C6 C7 H7A 109.5 . . ?
C6 C7 H7AB 109.5 . . ?
H7A C7 H7AB 109.5 . . ?
C6 C7 H7AC 109.5 . . ?
H7A C7 H7AC 109.5 . . ?
H7AB C7 H7AC 109.5 . . ?
C6 C8 H8A 109.5 . . ?
C6 C8 H8AB 109.5 . . ?
H8A C8 H8AB 109.5 . . ?
C6 C8 H8AC 109.5 . . ?
H8A C8 H8AC 109.5 . . ?
H8AB C8 H8AC 109.5 . . ?
O1Bb N9 C10 126.5(11) . . ?
O1Bb N9 C6 117.1(11) . . ?
C10 N9 C6 107.8(5) . . ?
N9 C10 N2 113.7(5) . . ?
N9 C10 C11 124.3(5) . . ?
N2 C10 C11 122.0(5) . . ?
C15 C11 C12 107.3(5) . . ?
C15 C11 C10 123.9(5) . . ?
C12 C11 C10 128.8(5) . . ?
C15 C11 RE 72.1(3) . . ?
C12 C11 RE 72.2(3) . . ?
C10 C11 RE 122.2(4) . . ?
C13 C12 C11 107.8(5) . . ?
C13 C12 RE 71.8(3) . . ?
C11 C12 RE 71.5(3) . . ?
C13 C12 H12 126.0 . . ?
C11 C12 H12 126.0 . . ?
RE C12 H12 126.0 . . ?
C14 C13 C12 108.3(5) . . ?
C14 C13 RE 72.7(3) . . ?
C12 C13 RE 72.2(3) . . ?
C14 C13 H13 125.7 . . ?
C12 C13 H13 125.7 . . ?
RE C13 H13 125.7 . . ?
C15 C14 C13 108.0(5) . . ?
C15 C14 RE 71.6(3) . . ?
C13 C14 RE 71.5(3) . . ?
C15 C14 H14 125.9 . . ?
C13 C14 H14 125.9 . . ?
RE C14 H14 125.9 . . ?
C14 C15 C11 108.7(5) . . ?
C14 C15 RE 72.8(3) . . ?
C11 C15 RE 71.8(3) . . ?
C14 C15 H15 125.6 . . ?
C11 C15 H15 125.6 . . ?
RE C15 H15 125.6 . . ?
O2C C1C RE 176.8(7) . . ?
O4C C3C RE 176.9(7) . . ?
O6C C5C RE 177.4(6) . . ?

loop_
_geom_bond_atom_site_label_1
_geom_bond_atom_site_label_2
_geom_bond_distance
_geom_bond_site_symmetry_2
_geom_bond_publ_flag
RE C1C 1.893(7) . ?
RE C5C 1.903(6) . ?
RE C3C 1.911(6) . ?
RE C11 2.294(5) . ?
RE C13 2.298(5) . ?
RE C15 2.298(5) . ?
RE C12 2.302(5) . ?
RE C14 2.315(5) . ?
O1a N2 1.205(6) . ?
O1Bb N9 1.107(19) . ?
N2 C10 1.381(7) . ?
N2 C3 1.500(6) . ?
C3 C5 1.525(8) . ?
C3 C4 1.539(8) . ?
C3 C6 1.544(8) . ?
C4 H4A 0.9700 . ?
C4 H4AB 0.9700 . ?
C4 H4AC 0.9700 . ?
C5 H5A 0.9700 . ?
C5 H5AB 0.9700 . ?
C5 H5AC 0.9700 . ?
C6 N9 1.495(8) . ?
C6 C7 1.526(9) . ?
C6 C8 1.530(8) . ?
C7 H7A 0.9700 . ?
C7 H7AB 0.9700 . ?
C7 H7AC 0.9700 . ?
C8 H8A 0.9700 . ?
C8 H8AB 0.9700 . ?
C8 H8AC 0.9700 . ?
N9 C10 1.301(7) . ?
C10 C11 1.451(7) . ?
C11 C15 1.423(8) . ?
C11 C12 1.431(7) . ?
C12 C13 1.422(8) . ?
C12 H12 0.9900 . ?
C13 C14 1.418(9) . ?
C13 H13 0.9900 . ?
C14 C15 1.411(8) . ?
C14 H14 0.9900 . ?
C15 H15 0.9900 . ?
C1C O2C 1.159(8) . ?
C3C O4C 1.138(8) . ?
C5C O6C 1.161(8) . ?
